data_4347441
loop_
_publ_author_name
'Dey, Subhayan'
'Sun, Wei'
'M\"uller, Jens'

_publ_section_title
;
 [n]Ferrocenophanes (n = 2, 3) with Nitrogen and Phosphorus in Bridging
 Positions.
;
_journal_issue 7
_journal_name_full 'Inorganic chemistry'
_journal_page_first 3630
_journal_page_last 3639
_journal_paper_doi 10.1021/acs.inorgchem.6b00170
_journal_volume 55
_journal_year 2016
_chemical_formula_sum 'C14 H18 Fe N P S'
_chemical_formula_weight 319.17
_chemical_melting_point ?
_space_group_crystal_system monoclinic
_space_group_IT_number 15
_space_group_name_Hall '-C 2yc'
_space_group_name_H-M_alt 'C 1 2/c 1'
_atom_sites_solution_hydrogens geom
_atom_sites_solution_primary direct
_atom_sites_solution_secondary difmap
_audit_creation_method SHELXL-2014/7
_cell_angle_alpha 90
_cell_angle_beta 124.565(2)
_cell_angle_gamma 90
_cell_formula_units_Z 8
_cell_length_a 20.4077(4)
_cell_length_b 10.9902(2)
_cell_length_c 15.5010(4)
_cell_measurement_reflns_used 9841
_cell_measurement_temperature 173(2)
_cell_measurement_theta_max 28.9870
_cell_measurement_theta_min 3.1058
_cell_volume 2862.95(13)
_computing_cell_refinement 'SAINT V8.34A (Bruker AXS Inc., 2013)'
_computing_data_collection 'Bruker Instrument Service v2013.12.0.0'
_computing_data_reduction 'SAINT V8.34A (Bruker AXS Inc., 2013)'
_computing_structure_refinement 'SHELXL-2014/7 (Sheldrick, 2014)'
_computing_structure_solution 'SHELXS-97 (Sheldrick, 2008)'
_diffrn_ambient_temperature 173(2)
_diffrn_detector_area_resol_mean 8.3333
_diffrn_measured_fraction_theta_full 1.000
_diffrn_measured_fraction_theta_max 0.998
_diffrn_measurement_device_type 'Nonius KappaCCD with Bruker APEX II detector'
_diffrn_measurement_method '\w scans & \f scans'
_diffrn_radiation_type MoK\a
_diffrn_radiation_wavelength 0.71073
_diffrn_reflns_av_R_equivalents 0.0264
_diffrn_reflns_av_unetI/netI 0.0168
_diffrn_reflns_Laue_measured_fraction_full 1.000
_diffrn_reflns_Laue_measured_fraction_max 0.998
_diffrn_reflns_limit_h_max 27
_diffrn_reflns_limit_h_min -27
_diffrn_reflns_limit_k_max 14
_diffrn_reflns_limit_k_min -14
_diffrn_reflns_limit_l_max 21
_diffrn_reflns_limit_l_min -21
_diffrn_reflns_number 26643
_diffrn_reflns_point_group_measured_fraction_full 1.000
_diffrn_reflns_point_group_measured_fraction_max 0.998
_diffrn_reflns_theta_full 25.242
_diffrn_reflns_theta_max 29.012
_diffrn_reflns_theta_min 2.214
_diffrn_source 'sealed tube'
_diffrn_source_type 'Siemens KFFMO2K-90'
_exptl_absorpt_coefficient_mu 1.292
_exptl_absorpt_correction_T_max 0.88
_exptl_absorpt_correction_T_min 0.81
_exptl_absorpt_correction_type multi-scan
_exptl_absorpt_process_details 'SADABS V2014/5 (Bruker AXS Inc.)'
_exptl_crystal_colour 'clear light orange-red'
_exptl_crystal_density_diffrn 1.481
_exptl_crystal_density_method 'not measured'
_exptl_crystal_description plate
_exptl_crystal_F_000 1328
_exptl_crystal_size_max 0.200
_exptl_crystal_size_mid 0.200
_exptl_crystal_size_min 0.100
_exptl_transmission_factor_max 0.746
_exptl_transmission_factor_min 0.678
_refine_diff_density_max 0.772
_refine_diff_density_min -1.081
_refine_diff_density_rms 0.290
_refine_ls_extinction_method none
_refine_ls_goodness_of_fit_ref 1.075
_refine_ls_hydrogen_treatment constr
_refine_ls_matrix_type full
_refine_ls_number_parameters 166
_refine_ls_number_reflns 3791
_refine_ls_number_restraints 0
_refine_ls_restrained_S_all 1.075
_refine_ls_R_factor_all 0.0355
_refine_ls_R_factor_gt 0.0273
_refine_ls_shift/su_max 0.001
_refine_ls_shift/su_mean 0.000
_refine_ls_structure_factor_coef Fsqd
_refine_ls_weighting_details 'w=1/[\s^2^(Fo^2^)+(0.1000P)^2^] where P=(Fo^2^+2Fc^2^)/3'
_refine_ls_weighting_scheme calc
_refine_ls_wR_factor_gt 0.1052
_refine_ls_wR_factor_ref 0.1279
_reflns_Friedel_coverage 0.000
_reflns_number_gt 3385
_reflns_number_total 3791
_reflns_threshold_expression 'I > 2\s(I)'
_cod_data_source_file ic6b00170_si_002.cif
_cod_data_source_block 1515_a
_cod_depositor_comments
;
The following automatic conversions were performed:

data item '_chemical_melting_point' value 'not measured' was changed
to '?' -- the value is undefined or not given.

Automatic conversion script
Id: cif_fix_values 6909 2019-04-08 15:41:33Z antanas 
;
_cod_original_cell_volume 2862.95(12)
_cod_original_sg_symbol_H-M 'C 2/c'
_cod_database_code 4347441
_shelx_shelxl_version_number 2014/7
_shelx_space_group_comment
;
The symmetry employed for this shelxl refinement is uniquely defined
by the following loop, which should always be used as a source of
symmetry information in preference to the above space-group names.
They are only intended as comments.
;
_shelx_estimated_absorpt_t_min 0.782
_shelx_estimated_absorpt_t_max 0.882

loop_
_space_group_symop_operation_xyz
'x, y, z'
'-x, y, -z+1/2'
'x+1/2, y+1/2, z'
'-x+1/2, y+1/2, -z+1/2'
'-x, -y, -z'
'x, -y, z-1/2'
'-x+1/2, -y+1/2, -z'
'x+1/2, -y+1/2, z-1/2'

loop_
_atom_site_label
_atom_site_type_symbol
_atom_site_fract_x
_atom_site_fract_y
_atom_site_fract_z
_atom_site_U_iso_or_equiv
_atom_site_adp_type
_atom_site_occupancy
_atom_site_site_symmetry_order
_atom_site_calc_flag
_atom_site_refinement_flags_posn
_atom_site_refinement_flags_adp
Fe1 Fe 0.38646(2) 0.50014(2) 0.79745(2) 0.01642(12) Uani 1 1 d . .
S1 S 0.29726(3) 0.44127(4) 0.47879(3) 0.02489(14) Uani 1 1 d . .
P1 P 0.25478(2) 0.46386(4) 0.56426(3) 0.01639(13) Uani 1 1 d . .
C1 C 0.33675(10) 0.33926(15) 0.74145(11) 0.0176(3) Uani 1 1 d . .
C5 C 0.41650(11) 0.33701(17) 0.76850(13) 0.0233(4) Uani 1 1 d . .
H2 H 0.4328 0.3214 0.7197 0.028 Uiso 1 1 calc R U
C4 C 0.46847(11) 0.36338(18) 0.87815(13) 0.0292(4) Uani 1 1 d . .
H3 H 0.5276 0.3722 0.9190 0.035 Uiso 1 1 calc R U
C3 C 0.42114(12) 0.37900(18) 0.91794(13) 0.0287(4) Uani 1 1 d . .
H4 H 0.4415 0.4014 0.9916 0.034 Uiso 1 1 calc R U
C2 C 0.34009(11) 0.36287(17) 0.83490(12) 0.0231(4) Uani 1 1 d . .
H5 H 0.2936 0.3690 0.8401 0.028 Uiso 1 1 calc R U
C6 C 0.30927(10) 0.58083(15) 0.66204(12) 0.0184(3) Uani 1 1 d . .
C7 C 0.29879(10) 0.62466(16) 0.74141(13) 0.0219(3) Uani 1 1 d . .
H7 H 0.2494 0.6170 0.7401 0.026 Uiso 1 1 calc R U
C8 C 0.37123(12) 0.68022(16) 0.82171(14) 0.0251(4) Uani 1 1 d . .
H8 H 0.3823 0.7148 0.8884 0.030 Uiso 1 1 calc R U
C9 C 0.42643(11) 0.67311(17) 0.79391(14) 0.0263(4) Uani 1 1 d . .
H9 H 0.4830 0.7014 0.8378 0.032 Uiso 1 1 calc R U
C10 C 0.38920(10) 0.61270(17) 0.69584(13) 0.0231(4) Uani 1 1 d . .
H10 H 0.4142 0.5944 0.6574 0.028 Uiso 1 1 calc R U
C11 C 0.14803(12) 0.50168(16) 0.48326(16) 0.0258(4) Uani 1 1 d . .
C12 C 0.13771(14) 0.6190(2) 0.42361(19) 0.0443(6) Uani 1 1 d . .
H12A H 0.0815 0.6430 0.3820 0.066 Uiso 1 1 calc R U
H12B H 0.1551 0.6054 0.3771 0.066 Uiso 1 1 calc R U
H12C H 0.1698 0.6838 0.4736 0.066 Uiso 1 1 calc R U
C13 C 0.11562(14) 0.5212(2) 0.5502(2) 0.0400(5) Uani 1 1 d . .
H13A H 0.0577 0.5314 0.5045 0.060 Uiso 1 1 calc R U
H13B H 0.1398 0.5942 0.5934 0.060 Uiso 1 1 calc R U
H13C H 0.1285 0.4504 0.5957 0.060 Uiso 1 1 calc R U
C14 C 0.10371(12) 0.3973(2) 0.40700(16) 0.0400(5) Uani 1 1 d . .
H14A H 0.1110 0.3228 0.4463 0.060 Uiso 1 1 calc R U
H14B H 0.1247 0.3849 0.3644 0.060 Uiso 1 1 calc R U
H14C H 0.0469 0.4170 0.3613 0.060 Uiso 1 1 calc R U
N1 N 0.26462(8) 0.34269(13) 0.63720(9) 0.0184(3) Uani 1 1 d . .
H1 H 0.2282 0.2853 0.6133 0.022 Uiso 1 1 calc R U

loop_
_atom_site_aniso_label
_atom_site_aniso_U_11
_atom_site_aniso_U_22
_atom_site_aniso_U_33
_atom_site_aniso_U_23
_atom_site_aniso_U_13
_atom_site_aniso_U_12
Fe1 0.01789(18) 0.01399(18) 0.01759(17) -0.00110(7) 0.01019(13) -0.00014(8)
S1 0.0329(3) 0.0254(3) 0.0241(2) -0.00183(16) 0.0208(2) -0.00400(18)
P1 0.0168(2) 0.0151(2) 0.0172(2) 0.00072(14) 0.00958(17) -0.00073(16)
C1 0.0221(8) 0.0125(7) 0.0174(6) 0.0008(5) 0.0108(6) -0.0005(6)
C5 0.0220(8) 0.0180(8) 0.0259(8) -0.0027(6) 0.0113(7) 0.0031(7)
C4 0.0231(9) 0.0221(9) 0.0280(8) -0.0002(7) 0.0058(7) 0.0048(7)
C3 0.0392(11) 0.0216(9) 0.0187(7) 0.0023(6) 0.0124(7) 0.0009(8)
C2 0.0349(10) 0.0170(8) 0.0217(7) 0.0006(6) 0.0186(7) -0.0024(7)
C6 0.0211(8) 0.0131(7) 0.0211(7) 0.0008(6) 0.0119(6) -0.0013(6)
C7 0.0238(8) 0.0167(8) 0.0272(7) -0.0006(6) 0.0157(7) 0.0035(7)
C8 0.0307(9) 0.0162(8) 0.0260(8) -0.0038(6) 0.0147(7) -0.0004(7)
C9 0.0271(9) 0.0191(9) 0.0286(8) -0.0024(7) 0.0134(7) -0.0059(7)
C10 0.0228(8) 0.0229(9) 0.0246(7) 0.0013(6) 0.0141(7) -0.0050(7)
C11 0.0170(9) 0.0214(10) 0.0299(9) 0.0017(6) 0.0079(8) 0.0006(6)
C12 0.0356(12) 0.0315(12) 0.0504(12) 0.0182(10) 0.0152(10) 0.0129(10)
C13 0.0226(10) 0.0467(13) 0.0535(14) -0.0035(11) 0.0231(10) 0.0028(9)
C14 0.0225(9) 0.0370(12) 0.0380(10) -0.0069(9) 0.0037(8) -0.0037(9)
N1 0.0202(7) 0.0153(7) 0.0185(6) 0.0006(5) 0.0103(5) -0.0038(5)

loop_
_atom_type_symbol
_atom_type_description
_atom_type_scat_dispersion_real
_atom_type_scat_dispersion_imag
_atom_type_scat_source
C C 0.0033 0.0016 'International Tables Vol C Tables 4.2.6.8 and 6.1.1.4'
H H 0.0000 0.0000 'International Tables Vol C Tables 4.2.6.8 and 6.1.1.4'
N N 0.0061 0.0033 'International Tables Vol C Tables 4.2.6.8 and 6.1.1.4'
P P 0.1023 0.0942 'International Tables Vol C Tables 4.2.6.8 and 6.1.1.4'
S S 0.1246 0.1234 'International Tables Vol C Tables 4.2.6.8 and 6.1.1.4'
Fe Fe 0.3463 0.8444 'International Tables Vol C Tables 4.2.6.8 and 6.1.1.4'

loop_
_geom_angle_atom_site_label_1
_geom_angle_atom_site_label_2
_geom_angle_atom_site_label_3
_geom_angle
C1 Fe1 C6 91.93(6)
C1 Fe1 C7 108.00(7)
C6 Fe1 C7 42.40(6)
C1 Fe1 C5 41.90(7)
C6 Fe1 C5 108.68(7)
C7 Fe1 C5 144.23(7)
C1 Fe1 C10 115.96(7)
C6 Fe1 C10 42.24(7)
C7 Fe1 C10 70.13(7)
C5 Fe1 C10 102.86(8)
C1 Fe1 C2 41.90(6)
C6 Fe1 C2 114.57(7)
C7 Fe1 C2 100.59(8)
C5 Fe1 C2 69.81(7)
C10 Fe1 C2 153.74(7)
C1 Fe1 C4 69.64(7)
C6 Fe1 C4 148.59(7)
C7 Fe1 C4 166.62(8)
C5 Fe1 C4 41.02(7)
C10 Fe1 C4 123.05(8)
C2 Fe1 C4 68.58(8)
C1 Fe1 C3 69.37(7)
C6 Fe1 C3 154.95(8)
C7 Fe1 C3 126.33(7)
C5 Fe1 C3 68.79(7)
C10 Fe1 C3 161.72(8)
C2 Fe1 C3 40.46(7)
C4 Fe1 C3 40.29(8)
C1 Fe1 C8 147.35(7)
C6 Fe1 C8 69.72(7)
C7 Fe1 C8 40.67(7)
C5 Fe1 C8 169.00(8)
C10 Fe1 C8 68.36(7)
C2 Fe1 C8 121.02(7)
C4 Fe1 C8 137.78(7)
C3 Fe1 C8 117.50(7)
C1 Fe1 C9 156.38(7)
C6 Fe1 C9 69.58(7)
C7 Fe1 C9 68.53(8)
C5 Fe1 C9 129.06(8)
C10 Fe1 C9 40.42(7)
C2 Fe1 C9 159.75(7)
C4 Fe1 C9 119.11(8)
C3 Fe1 C9 132.41(8)
C8 Fe1 C9 39.95(8)
N1 P1 C6 102.53(7)
N1 P1 C11 106.30(8)
C6 P1 C11 109.75(8)
N1 P1 S1 114.96(6)
C6 P1 S1 110.94(6)
C11 P1 S1 111.84(7)
C5 C1 C2 108.20(14)
C5 C1 N1 126.62(14)
C2 C1 N1 124.06(15)
C5 C1 Fe1 70.86(10)
C2 C1 Fe1 71.12(10)
N1 C1 Fe1 114.31(11)
C1 C5 C4 107.30(16)
C1 C5 Fe1 67.24(10)
C4 C5 Fe1 70.83(11)
C1 C5 H2 126.3
C4 C5 H2 126.3
Fe1 C5 H2 126.3
C3 C4 C5 108.15(16)
C3 C4 Fe1 69.97(10)
C5 C4 Fe1 68.15(10)
C3 C4 H3 125.9
C5 C4 H3 125.9
Fe1 C4 H3 125.9
C2 C3 C4 108.73(15)
C2 C3 Fe1 68.56(9)
C4 C3 Fe1 69.74(10)
C2 C3 H4 125.6
C4 C3 H4 125.6
Fe1 C3 H4 125.6
C3 C2 C1 107.59(16)
C3 C2 Fe1 70.97(11)
C1 C2 Fe1 66.98(9)
C3 C2 H5 126.2
C1 C2 H5 126.2
Fe1 C2 H5 126.2
C10 C6 C7 107.00(14)
C10 C6 P1 120.45(13)
C7 C6 P1 129.21(13)
C10 C6 Fe1 70.66(9)
C7 C6 Fe1 70.12(9)
P1 C6 Fe1 108.12(8)
C8 C7 C6 107.81(15)
C8 C7 Fe1 71.72(10)
C6 C7 Fe1 67.48(9)
C8 C7 H7 126.1
C6 C7 H7 126.1
Fe1 C7 H7 126.1
C9 C8 C7 108.72(15)
C9 C8 Fe1 70.44(10)
C7 C8 Fe1 67.60(10)
C9 C8 H8 125.6
C7 C8 H8 125.6
Fe1 C8 H8 125.6
C8 C9 C10 108.42(16)
C8 C9 Fe1 69.62(10)
C10 C9 Fe1 67.77(10)
C8 C9 H9 125.7
C10 C9 H9 125.7
Fe1 C9 H9 125.7
C9 C10 C6 108.04(16)
C9 C10 Fe1 71.80(10)
C6 C10 Fe1 67.11(9)
C9 C10 H10 126.0
C6 C10 H10 126.0
Fe1 C10 H10 126.0
C14 C11 C13 109.71(18)
C14 C11 C12 110.38(18)
C13 C11 C12 109.13(18)
C14 C11 P1 108.13(14)
C13 C11 P1 111.63(15)
C12 C11 P1 107.84(15)
C11 C12 H12A 109.5
C11 C12 H12B 109.5
H12A C12 H12B 109.5
C11 C12 H12C 109.5
H12A C12 H12C 109.5
H12B C12 H12C 109.5
C11 C13 H13A 109.5
C11 C13 H13B 109.5
H13A C13 H13B 109.5
C11 C13 H13C 109.5
H13A C13 H13C 109.5
H13B C13 H13C 109.5
C11 C14 H14A 109.5
C11 C14 H14B 109.5
H14A C14 H14B 109.5
C11 C14 H14C 109.5
H14A C14 H14C 109.5
H14B C14 H14C 109.5
C1 N1 P1 115.48(11)
C1 N1 H1 122.3
P1 N1 H1 122.3

loop_
_geom_bond_atom_site_label_1
_geom_bond_atom_site_label_2
_geom_bond_distance
Fe1 C1 1.9773(16)
Fe1 C6 1.9803(16)
Fe1 C7 2.0162(17)
Fe1 C5 2.0256(18)
Fe1 C10 2.0283(17)
Fe1 C2 2.0327(18)
Fe1 C4 2.0614(19)
Fe1 C3 2.0644(17)
Fe1 C8 2.0707(18)
Fe1 C9 2.0815(19)
S1 P1 1.9678(6)
P1 N1 1.6835(14)
P1 C6 1.8094(17)
P1 C11 1.841(2)
C1 C5 1.432(2)
C1 C2 1.435(2)
C1 N1 1.4425(19)
C5 C4 1.432(2)
C5 H2 1.0000
C4 C3 1.421(3)
C4 H3 1.0000
C3 C2 1.417(3)
C3 H4 1.0000
C2 H5 1.0000
C6 C10 1.445(2)
C6 C7 1.446(2)
C7 C8 1.421(2)
C7 H7 1.0000
C8 C9 1.418(3)
C8 H8 1.0000
C9 C10 1.421(2)
C9 H9 1.0000
C10 H10 1.0000
C11 C14 1.523(3)
C11 C13 1.530(3)
C11 C12 1.530(3)
C12 H12A 0.9800
C12 H12B 0.9800
C12 H12C 0.9800
C13 H13A 0.9800
C13 H13B 0.9800
C13 H13C 0.9800
C14 H14A 0.9800
C14 H14B 0.9800
C14 H14C 0.9800
N1 H1 0.8800
